data_2017192
loop_
_publ_author_name
'Atria, Ana Mar\'ia'
'Corsini, Gino'
'Gonz\'alez, Lissette'
'Garland, Maria Teresa'
'Baggio, Ricardo'

_publ_section_title
;
 Two polymeric nickel(II) complexes with aromatic
 benzene-1,2,4,5-tetracarboxylate and pyridine-2,5-dicarboxylate
 linkers
;
_journal_coeditor_code LN3133
_journal_issue 7
_journal_name_full 'Acta Crystallographica Section C'
_journal_page_first m250
_journal_page_last m254
_journal_paper_doi 10.1107/S0108270109021404
_journal_volume 65
_journal_year 2009
_chemical_formula_iupac '[Ni2 (C7 H3 N O4)2 (C5 H14 N2)3] , 8H2 O'
_chemical_formula_moiety 'C29 H48 N8 Ni2 O8 , 8H2 O'
_chemical_formula_sum 'C29 H64 N8 Ni2 O16'
_chemical_formula_weight 898.30
_chemical_name_systematic
;
<i>catena</i>-poly[[[bis(2,2-methylpropane-1,3-amine-
\k^2^<i>N</i>,<i>N</i>')nickel(II)]-\m-pyridine-2,5-dicarboxylato-
\k^3^O^5^:N,O^2^-[(2,2-methylpropane-1,3-amine-
\k^2^<i>N</i>,<i>N</i>')nickel(II)]-\m-pyridine-2,5-dicarboxylato-
\k^3^N,O^2^:O^5^]octahydrate]
;
_space_group_IT_number 2
_symmetry_cell_setting triclinic
_symmetry_space_group_name_Hall '-P 1'
_symmetry_space_group_name_H-M 'P -1'
_atom_sites_solution_hydrogens geom
_atom_sites_solution_primary direct
_atom_sites_solution_secondary difmap
_audit_creation_method SHELXL97
_cell_angle_alpha 105.25(3)
_cell_angle_beta 98.02(2)
_cell_angle_gamma 111.25(3)
_cell_formula_units_Z 2
_cell_length_a 12.269(3)
_cell_length_b 13.622(3)
_cell_length_c 15.171(4)
_cell_measurement_reflns_used 6745
_cell_measurement_temperature 295(2)
_cell_measurement_theta_max 28.10
_cell_measurement_theta_min 1.90
_cell_volume 2200.8(12)
_computing_cell_refinement 'SAINT-NT (Bruker, 2002)'
_computing_data_collection 'SMART-NT (Bruker, 2001)'
_computing_data_reduction 'SAINT-NT (Bruker, 2002)'
_computing_molecular_graphics 'SHELXTL-NT (Sheldrick, 2008)'
_computing_publication_material
;
SHELXTL-NT (Sheldrick, 2008) and PLATON (Spek, 2009)
;
_computing_structure_refinement 'SHELXL97 (Sheldrick, 2008)'
_computing_structure_solution 'SHELXS97 (Sheldrick, 2008)'
_diffrn_ambient_temperature 295(2)
_diffrn_measured_fraction_theta_full 0.990
_diffrn_measured_fraction_theta_max 0.857
_diffrn_measurement_device_type 'Bruker SMART? CCD area-detector'
_diffrn_measurement_method '\f and \w'
_diffrn_radiation_monochromator graphite
_diffrn_radiation_source 'fine-focus sealed tube'
_diffrn_radiation_type MoK\a
_diffrn_radiation_wavelength 0.71073
_diffrn_reflns_av_R_equivalents 0.038
_diffrn_reflns_av_sigmaI/netI 0.060
_diffrn_reflns_limit_h_max 16
_diffrn_reflns_limit_h_min -16
_diffrn_reflns_limit_k_max 17
_diffrn_reflns_limit_k_min -17
_diffrn_reflns_limit_l_max 19
_diffrn_reflns_limit_l_min -20
_diffrn_reflns_number 18893
_diffrn_reflns_theta_full 26.00
_diffrn_reflns_theta_max 28.54
_diffrn_reflns_theta_min 1.71
_diffrn_standards_number 0
_exptl_absorpt_coefficient_mu 0.925
_exptl_absorpt_correction_T_max 0.74
_exptl_absorpt_correction_T_min 0.68
_exptl_absorpt_correction_type multi-scan
_exptl_absorpt_process_details '(SADABS; Bruker, 2002)'
_exptl_crystal_colour light_green
_exptl_crystal_density_diffrn 1.356
_exptl_crystal_density_method 'not measured'
_exptl_crystal_description block
_exptl_crystal_F_000 956
_exptl_crystal_size_max 0.40
_exptl_crystal_size_mid 0.38
_exptl_crystal_size_min 0.32
_refine_diff_density_max 0.701
_refine_diff_density_min -0.394
_refine_ls_extinction_method none
_refine_ls_goodness_of_fit_ref 0.982
_refine_ls_hydrogen_treatment constr
_refine_ls_matrix_type full
_refine_ls_number_parameters 568
_refine_ls_number_reflns 9619
_refine_ls_number_restraints 93
_refine_ls_restrained_S_all 0.987
_refine_ls_R_factor_all 0.0927
_refine_ls_R_factor_gt 0.0602
_refine_ls_shift/su_max 0.005
_refine_ls_shift/su_mean 0.000
_refine_ls_structure_factor_coef Fsqd
_refine_ls_weighting_details 'calc w = 1/[\s^2^(Fo^2^)+(0.1169P)^2^] where P=(Fo^2^+2Fc^2^)/3'
_refine_ls_weighting_scheme calc
_refine_ls_wR_factor_gt 0.1698
_refine_ls_wR_factor_ref 0.1917
_reflns_number_gt 6322
_reflns_number_total 9619
_reflns_threshold_expression I>2\s(I)
_cod_data_source_file ln3133.cif
_cod_data_source_block II
_cod_original_sg_symbol_H-M P-1
_cod_database_code 2017192
_cod_database_fobs_code 2017192

loop_
_symmetry_equiv_pos_as_xyz
'x, y, z'
'-x, -y, -z'

loop_
_atom_site_type_symbol
_atom_site_label
_atom_site_fract_x
_atom_site_fract_y
_atom_site_fract_z
_atom_site_U_iso_or_equiv
_atom_site_adp_type
_atom_site_calc_flag
_atom_site_refinement_flags
_atom_site_occupancy
_atom_site_disorder_assembly
_atom_site_disorder_group
Ni Ni1 0.5000 1.0000 0.5000 0.0474(2) Uani d S 1 . .
Ni Ni2 0.0000 0.0000 0.0000 0.0493(2) Uani d S 1 . .
Ni Ni3 0.53879(4) 0.48684(4) 0.25151(3) 0.04313(16) Uani d . 1 . .
C C11 0.2278(4) 0.9174(5) 0.4843(5) 0.110(2) Uani d DU 1 . .
H H11A 0.1519 0.9001 0.4412 0.132 Uiso calc R 1 . .
H H11B 0.2321 0.9677 0.5446 0.132 Uiso calc R 1 . .
C C21 0.2216(4) 0.8128(4) 0.4981(3) 0.0728(12) Uani d DU 1 . .
C C31 0.3240(4) 0.8214(6) 0.5656(5) 0.114(2) Uani d DU 1 . .
H H31A 0.3289 0.8693 0.6273 0.137 Uiso calc R 1 . .
H H31B 0.3068 0.7476 0.5695 0.137 Uiso calc R 1 . .
C C41 0.2059(6) 0.7275(5) 0.4029(4) 0.129(2) Uani d DU 1 . .
H H41A 0.2022 0.7598 0.3540 0.194 Uiso calc R 1 . .
H H41B 0.1323 0.6618 0.3886 0.194 Uiso calc R 1 . .
H H41C 0.2734 0.7075 0.4064 0.194 Uiso calc R 1 . .
C C51 0.1089(5) 0.7611(7) 0.5320(6) 0.158(3) Uani d DU 1 . .
H H51A 0.0416 0.7672 0.4971 0.237 Uiso calc R 1 . .
H H51B 0.1243 0.8001 0.5982 0.237 Uiso calc R 1 . .
H H51C 0.0905 0.6835 0.5218 0.237 Uiso calc R 1 . .
N N11 0.3248(3) 0.9781(3) 0.4490(3) 0.0694(10) Uani d D 1 . .
H H11C 0.3262 1.0467 0.4587 0.083 Uiso calc R 1 . .
H H11D 0.3041 0.9436 0.3859 0.083 Uiso calc R 1 . .
N N21 0.4415(3) 0.8636(3) 0.5476(3) 0.0598(9) Uani d D 1 . .
H H21C 0.4458 0.8060 0.5048 0.072 Uiso calc R 1 . .
H H21D 0.4966 0.8813 0.6016 0.072 Uiso calc R 1 . .
C C12 0.1212(4) -0.1630(3) 0.0135(4) 0.0700(12) Uani d DU 1 . .
H H12A 0.1990 -0.1666 0.0269 0.084 Uiso calc R 1 . .
H H12B 0.0775 -0.2127 -0.0508 0.084 Uiso calc R 1 . .
C C22 0.0523(4) -0.2050(3) 0.0790(3) 0.0726(12) Uani d DU 1 . .
C C32 -0.0740(4) -0.2122(3) 0.0554(4) 0.0703(12) Uani d DU 1 . .
H H32A -0.1123 -0.2581 -0.0106 0.084 Uiso calc R 1 . .
H H32B -0.1193 -0.2505 0.0930 0.084 Uiso calc R 1 . .
C C42 0.1152(5) -0.1298(6) 0.1825(3) 0.113(2) Uani d DU 1 . .
H H42A 0.1150 -0.0574 0.1916 0.169 Uiso calc R 1 . .
H H42B 0.1973 -0.1219 0.1976 0.169 Uiso calc R 1 . .
H H42C 0.0728 -0.1630 0.2232 0.169 Uiso calc R 1 . .
C C52 0.0451(6) -0.3229(4) 0.0680(5) 0.119(2) Uani d DU 1 . .
H H52A 0.0288 -0.3643 0.0022 0.179 Uiso calc R 1 . .
H H52B -0.0188 -0.3611 0.0931 0.179 Uiso calc R 1 . .
H H52C 0.1207 -0.3169 0.1018 0.179 Uiso calc R 1 . .
N N12 0.1419(3) -0.0491(3) 0.0187(3) 0.0614(9) Uani d D 1 . .
H H12C 0.1826 -0.0338 -0.0244 0.074 Uiso calc R 1 . .
H H12D 0.1925 -0.0036 0.0759 0.074 Uiso calc R 1 . .
N N22 -0.0846(3) -0.1058(3) 0.0706(3) 0.0627(9) Uani d D 1 . .
H H22C -0.0560 -0.0668 0.1331 0.075 Uiso calc R 1 . .
H H22D -0.1641 -0.1214 0.0552 0.075 Uiso calc R 1 . .
C C23 0.7925(4) 0.4348(4) 0.2547(3) 0.0683(11) Uani d DU 1 . .
C C13" 0.7867(12) 0.5169(12) 0.2105(11) 0.100(5) Uani d PDU 0.528(7) A 1
H H13A 0.8674 0.5767 0.2291 0.120 Uiso calc PR 0.528(7) A 1
H H13B 0.7670 0.4807 0.1425 0.120 Uiso calc PR 0.528(7) A 1
C C33" 0.6774(7) 0.3400(7) 0.2414(7) 0.082(3) Uani d PDU 0.528(7) A 1
H H33A 0.6401 0.3023 0.1740 0.098 Uiso calc PR 0.528(7) A 1
H H33B 0.6952 0.2872 0.2663 0.098 Uiso calc PR 0.528(7) A 1
C C43" 0.8419(10) 0.4940(10) 0.3629(4) 0.107(4) Uani d PDU 0.528(7) A 1
H H43A 0.7926 0.5308 0.3858 0.160 Uiso calc PR 0.528(7) A 1
H H43B 0.9238 0.5485 0.3773 0.160 Uiso calc PR 0.528(7) A 1
H H43C 0.8398 0.4397 0.3928 0.160 Uiso calc PR 0.528(7) A 1
C C53" 0.8884(14) 0.3903(19) 0.2362(16) 0.131(7) Uani d PDU 0.528(7) A 1
H H53A 0.8612 0.3369 0.1732 0.196 Uiso calc PR 0.528(7) A 1
H H53B 0.9009 0.3547 0.2811 0.196 Uiso calc PR 0.528(7) A 1
H H53C 0.9631 0.4514 0.2426 0.196 Uiso calc PR 0.528(7) A 1
C C13' 0.8102(7) 0.5487(9) 0.2553(12) 0.080(4) Uani d PDU 0.472(7) A 2
H H13C 0.8558 0.6008 0.3185 0.096 Uiso calc PR 0.472(7) A 2
H H13D 0.8604 0.5675 0.2130 0.096 Uiso calc PR 0.472(7) A 2
C C33' 0.7189(5) 0.3965(10) 0.3154(7) 0.070(3) Uani d PDU 0.472(7) A 2
H H33C 0.7516 0.4543 0.3774 0.084 Uiso calc PR 0.472(7) A 2
H H33D 0.7275 0.3309 0.3227 0.084 Uiso calc PR 0.472(7) A 2
C C43' 0.7372(10) 0.3549(8) 0.1512(4) 0.087(3) Uani d PDU 0.472(7) A 2
H H43D 0.6531 0.3398 0.1325 0.131 Uiso calc PR 0.472(7) A 2
H H43E 0.7450 0.2861 0.1458 0.131 Uiso calc PR 0.472(7) A 2
H H43F 0.7792 0.3892 0.1109 0.131 Uiso calc PR 0.472(7) A 2
C C53' 0.9201(11) 0.441(2) 0.2845(15) 0.105(5) Uani d PDU 0.472(7) A 2
H H53D 0.9439 0.4600 0.3520 0.158 Uiso calc PR 0.472(7) A 2
H H53E 0.9761 0.4966 0.2658 0.158 Uiso calc PR 0.472(7) A 2
H H53F 0.9200 0.3692 0.2545 0.158 Uiso calc PR 0.472(7) A 2
N N13 0.7037(3) 0.5685(3) 0.2290(3) 0.0590(8) Uani d D 1 . .
H H13G 0.6889 0.5914 0.1800 0.071 Uiso calc PR 0.528(7) A 1
H H13H 0.7447 0.6308 0.2802 0.071 Uiso calc PR 0.528(7) A 1
H H13I 0.7261 0.6419 0.2593 0.071 Uiso d PR 0.472(7) A 2
H H13J 0.6896 0.5585 0.1668 0.071 Uiso d PR 0.472(7) A 2
N N23 0.5900(3) 0.3683(3) 0.2855(2) 0.0579(8) Uani d D 1 . .
H H23G 0.6206 0.3932 0.3487 0.069 Uiso calc PR 0.528(7) A 1
H H23H 0.5226 0.3048 0.2707 0.069 Uiso calc PR 0.528(7) A 1
H H23I 0.5556 0.3051 0.2348 0.069 Uiso d PR 0.472(7) A 2
H H23J 0.5571 0.3529 0.3324 0.069 Uiso d PR 0.472(7) A 2
C C14 0.3787(3) 0.4777(3) 0.3734(2) 0.0425(8) Uani d . 1 A .
N N24 0.3803(3) 0.4206(2) 0.28696(19) 0.0427(7) Uani d . 1 . .
C C34 0.2822(3) 0.3301(3) 0.2339(2) 0.0448(8) Uani d . 1 A .
H H34 0.2834 0.2905 0.1741 0.054 Uiso calc R 1 . .
C C44 0.1805(3) 0.2927(3) 0.2629(2) 0.0433(8) Uani d . 1 . .
C C54 0.1781(3) 0.3549(3) 0.3515(3) 0.0527(9) Uani d . 1 A .
H H54 0.1084 0.3319 0.3724 0.063 Uiso calc R 1 . .
C C64 0.2785(3) 0.4498(3) 0.4077(3) 0.0525(9) Uani d . 1 . .
H H64 0.2783 0.4931 0.4664 0.063 Uiso calc R 1 A .
C C74 0.4960(3) 0.5767(3) 0.4324(2) 0.0455(8) Uani d . 1 . .
C C84 0.0768(3) 0.1840(3) 0.2003(3) 0.0511(9) Uani d . 1 A .
O O14 0.5818(2) 0.5884(2) 0.39442(17) 0.0492(6) Uani d . 1 A .
O O24 0.4987(2) 0.6362(2) 0.51062(17) 0.0564(7) Uani d . 1 A .
O O34 0.0932(2) 0.1374(2) 0.1229(2) 0.0655(8) Uani d . 1 . .
O O44 -0.0113(3) 0.1505(3) 0.2299(2) 0.0802(10) Uani d . 1 . .
C C15 0.4217(3) 0.5531(3) 0.1140(2) 0.0470(8) Uani d . 1 A .
N N25 0.4787(3) 0.5941(2) 0.20644(19) 0.0452(7) Uani d . 1 . .
C C35 0.4891(3) 0.6947(3) 0.2576(2) 0.0480(8) Uani d . 1 A .
H H35 0.5295 0.7230 0.3215 0.058 Uiso calc R 1 . .
C C45 0.4436(4) 0.7596(3) 0.2217(3) 0.0523(9) Uani d . 1 . .
C C55 0.3869(4) 0.7171(4) 0.1272(3) 0.0686(12) Uani d . 1 A .
H H55 0.3565 0.7582 0.0994 0.082 Uiso calc R 1 . .
C C65 0.3748(4) 0.6124(4) 0.0728(3) 0.0653(11) Uani d . 1 . .
H H65 0.3350 0.5828 0.0087 0.078 Uiso calc R 1 A .
C C75 0.4143(3) 0.4381(3) 0.0606(3) 0.0492(8) Uani d . 1 . .
C C85 0.4576(4) 0.8713(3) 0.2877(3) 0.0594(10) Uani d . 1 A .
O O15 0.4644(2) 0.3942(2) 0.10753(17) 0.0495(6) Uani d . 1 A .
O O25 0.3604(2) 0.3933(2) -0.02580(17) 0.0631(8) Uani d . 1 A .
O O35 0.4935(3) 0.8881(3) 0.3746(2) 0.0716(8) Uani d . 1 . .
O O45 0.4301(4) 0.9348(3) 0.2541(2) 0.0934(12) Uani d . 1 . .
O O1W 0.2874(4) 0.1899(4) 0.8222(3) 0.1322(18) Uani d . 1 . .
O O2W 0.6800(3) 0.8342(3) 0.6318(2) 0.0779(9) Uani d . 1 . .
O O3W 0.6088(4) 0.8852(3) 0.7944(3) 0.1130(13) Uani d . 1 . .
O O4W 0.6150(5) 0.8356(3) 0.9608(3) 0.1285(16) Uani d . 1 . .
O O5W 0.1007(5) 0.1392(4) 0.6761(4) 0.1458(19) Uani d . 1 . .
O O6W 0.9254(3) 0.9186(3) 0.6268(2) 0.0927(11) Uani d . 1 . .
O O7WA 0.1872(12) 0.2494(8) 0.5574(9) 0.098(3) Uani d P 0.60 . .
O O7WB 0.2144(19) 0.2054(13) 0.5488(15) 0.108(6) Uani d P 0.40 . .
O O8WA 0.7454(9) 0.0318(9) 0.1592(8) 0.095(3) Uiso d P 0.40 . .
O O8WB 0.7536(16) 0.0159(15) 0.2079(14) 0.082(5) Uiso d P 0.20 . .
O O8WC 0.5439(15) -0.0230(15) 0.0975(12) 0.081(5) Uiso d P 0.20 . .
O O8WD 0.440(3) -0.096(3) -0.002(2) 0.081(9) Uiso d P 0.10 . .
O O8WE 0.540(3) 0.036(3) 0.156(2) 0.072(8) Uiso d P 0.10 . .

loop_
_atom_site_aniso_label
_atom_site_aniso_U_11
_atom_site_aniso_U_22
_atom_site_aniso_U_33
_atom_site_aniso_U_12
_atom_site_aniso_U_13
_atom_site_aniso_U_23
Ni1 0.0507(4) 0.0406(4) 0.0512(4) 0.0227(3) 0.0104(3) 0.0123(3)
Ni2 0.0347(3) 0.0441(4) 0.0499(4) 0.0065(3) 0.0084(3) 0.0018(3)
Ni3 0.0442(3) 0.0392(3) 0.0377(3) 0.0116(2) 0.00780(19) 0.0100(2)
C11 0.052(3) 0.116(4) 0.187(7) 0.037(3) 0.028(4) 0.088(4)
C21 0.048(2) 0.075(3) 0.087(3) 0.017(2) 0.006(2) 0.034(3)
C31 0.075(3) 0.129(5) 0.158(5) 0.030(4) 0.021(3) 0.102(5)
C41 0.123(6) 0.096(4) 0.137(5) 0.029(4) -0.001(4) 0.033(4)
C51 0.078(4) 0.202(8) 0.231(9) 0.042(5) 0.051(5) 0.150(7)
N11 0.056(2) 0.067(2) 0.098(3) 0.0296(19) 0.0186(19) 0.042(2)
N21 0.056(2) 0.056(2) 0.069(2) 0.0239(17) 0.0074(16) 0.0254(17)
C12 0.055(2) 0.070(3) 0.088(3) 0.030(2) 0.023(2) 0.025(2)
C22 0.066(3) 0.075(3) 0.091(3) 0.036(2) 0.027(2) 0.036(3)
C32 0.056(2) 0.055(3) 0.089(3) 0.013(2) 0.020(2) 0.022(2)
C42 0.079(4) 0.163(6) 0.087(3) 0.041(4) 0.010(3) 0.047(4)
C52 0.096(4) 0.108(4) 0.199(7) 0.057(4) 0.059(5) 0.091(5)
N12 0.0455(19) 0.061(2) 0.070(2) 0.0172(17) 0.0173(16) 0.0171(18)
N22 0.053(2) 0.058(2) 0.071(2) 0.0168(17) 0.0265(17) 0.0170(18)
C23 0.059(2) 0.074(3) 0.078(3) 0.033(2) 0.019(2) 0.027(2)
C13" 0.097(9) 0.148(12) 0.114(11) 0.076(9) 0.059(8) 0.085(11)
C33" 0.085(6) 0.083(6) 0.081(7) 0.044(4) 0.020(5) 0.022(5)
C43" 0.076(7) 0.133(10) 0.082(5) 0.018(6) 0.006(5) 0.035(6)
C53" 0.117(11) 0.14(2) 0.199(19) 0.094(14) 0.083(12) 0.076(14)
C13' 0.050(6) 0.081(6) 0.130(14) 0.035(5) 0.034(7) 0.053(7)
C33' 0.068(6) 0.105(8) 0.066(6) 0.050(6) 0.026(5) 0.048(6)
C43' 0.119(9) 0.100(7) 0.077(5) 0.069(7) 0.055(5) 0.038(5)
C53' 0.077(7) 0.122(18) 0.158(15) 0.069(11) 0.049(7) 0.063(11)
N13 0.054(2) 0.055(2) 0.067(2) 0.0183(17) 0.0159(16) 0.0258(17)
N23 0.060(2) 0.0500(19) 0.062(2) 0.0208(17) 0.0142(17) 0.0216(16)
C14 0.0477(19) 0.0414(19) 0.0341(18) 0.0172(16) 0.0060(14) 0.0104(15)
N24 0.0441(16) 0.0388(16) 0.0346(15) 0.0107(13) 0.0077(12) 0.0068(12)
C34 0.0433(19) 0.044(2) 0.0380(18) 0.0136(16) 0.0070(15) 0.0086(16)
C44 0.0415(18) 0.0399(18) 0.0381(18) 0.0132(15) 0.0060(14) 0.0047(14)
C54 0.043(2) 0.063(2) 0.049(2) 0.0210(18) 0.0133(16) 0.0160(18)
C64 0.056(2) 0.052(2) 0.0365(19) 0.0184(18) 0.0090(16) 0.0026(16)
C74 0.047(2) 0.0390(19) 0.040(2) 0.0110(16) 0.0013(16) 0.0126(16)
C84 0.041(2) 0.047(2) 0.053(2) 0.0092(17) 0.0031(17) 0.0160(18)
O14 0.0469(14) 0.0429(14) 0.0413(13) 0.0074(11) 0.0030(11) 0.0096(11)
O24 0.0620(17) 0.0484(15) 0.0364(14) 0.0147(13) 0.0052(12) -0.0042(12)
O34 0.0489(16) 0.0571(17) 0.0535(17) 0.0035(13) 0.0048(13) -0.0076(14)
O44 0.0475(17) 0.084(2) 0.073(2) -0.0023(16) 0.0184(15) 0.0113(18)
C15 0.0384(18) 0.054(2) 0.0412(19) 0.0172(17) 0.0110(15) 0.0071(16)
N25 0.0528(18) 0.0431(17) 0.0364(16) 0.0186(14) 0.0097(13) 0.0114(13)
C35 0.053(2) 0.049(2) 0.0337(18) 0.0172(17) 0.0072(15) 0.0089(16)
C45 0.053(2) 0.055(2) 0.054(2) 0.0269(19) 0.0182(17) 0.0190(18)
C55 0.081(3) 0.089(3) 0.052(2) 0.059(3) 0.008(2) 0.021(2)
C65 0.076(3) 0.079(3) 0.041(2) 0.041(3) 0.0019(19) 0.016(2)
C75 0.0379(18) 0.052(2) 0.042(2) 0.0081(16) 0.0107(15) 0.0065(17)
C85 0.057(2) 0.057(2) 0.067(3) 0.030(2) 0.013(2) 0.017(2)
O15 0.0548(15) 0.0475(15) 0.0397(13) 0.0187(12) 0.0118(11) 0.0086(11)
O25 0.0601(17) 0.0691(19) 0.0376(14) 0.0182(15) 0.0045(12) -0.0001(13)
O35 0.097(2) 0.0609(18) 0.0606(19) 0.0446(18) 0.0192(17) 0.0100(15)
O45 0.120(3) 0.079(2) 0.091(2) 0.067(2) 0.001(2) 0.020(2)
O1W 0.097(3) 0.121(4) 0.121(3) 0.000(3) 0.048(3) 0.008(3)
O2W 0.071(2) 0.0619(19) 0.090(2) 0.0257(16) -0.0007(17) 0.0233(17)
O3W 0.113(3) 0.089(3) 0.123(3) 0.034(2) 0.029(3) 0.025(3)
O4W 0.153(4) 0.065(2) 0.136(4) 0.018(3) 0.051(3) 0.018(2)
O5W 0.156(4) 0.110(4) 0.127(4) 0.008(3) 0.046(3) 0.034(3)
O6W 0.082(2) 0.090(3) 0.085(2) 0.019(2) 0.0098(19) 0.028(2)
O7WA 0.088(6) 0.075(7) 0.086(5) -0.001(5) 0.033(4) 0.002(6)
O7WB 0.114(13) 0.067(10) 0.090(9) -0.007(7) 0.020(8) 0.013(8)

loop_
_atom_type_symbol
_atom_type_description
_atom_type_scat_dispersion_real
_atom_type_scat_dispersion_imag
_atom_type_scat_source
C C 0.0033 0.0016 'International Tables Vol C Tables 4.2.6.8 and 6.1.1.4'
H H 0.0000 0.0000 'International Tables Vol C Tables 4.2.6.8 and 6.1.1.4'
N N 0.0061 0.0033 'International Tables Vol C Tables 4.2.6.8 and 6.1.1.4'
O O 0.0106 0.0060 'International Tables Vol C Tables 4.2.6.8 and 6.1.1.4'
Ni Ni 0.3393 1.1124 'International Tables Vol C Tables 4.2.6.8 and 6.1.1.4'

loop_
_geom_angle_atom_site_label_1
_geom_angle_atom_site_label_2
_geom_angle_atom_site_label_3
_geom_angle_site_symmetry_1
_geom_angle_site_symmetry_3
_geom_angle
_geom_angle_publ_flag
N11 Ni1 N11 . 2_676 180.0000(10) ?
N11 Ni1 O35 . 2_676 88.17(15) ?
N11 Ni1 O35 2_676 2_676 91.83(15) ?
N11 Ni1 O35 . . 91.83(15) ?
N11 Ni1 O35 2_676 . 88.17(15) ?
O35 Ni1 O35 2_676 . 180.0000(10) ?
N11 Ni1 N21 . 2_676 87.73(13) ?
N11 Ni1 N21 2_676 2_676 92.27(13) ?
O35 Ni1 N21 2_676 2_676 86.77(14) ?
O35 Ni1 N21 . 2_676 93.23(14) ?
N11 Ni1 N21 . . 92.27(13) ?
N11 Ni1 N21 2_676 . 87.73(13) ?
O35 Ni1 N21 2_676 . 93.23(14) ?
O35 Ni1 N21 . . 86.77(14) ?
N21 Ni1 N21 2_676 . 180.0000(10) ?
O34 Ni2 O34 . 2 180.0(2) ?
O34 Ni2 N22 . 2 85.95(13) ?
O34 Ni2 N22 2 2 94.05(13) ?
O34 Ni2 N22 . . 94.05(13) ?
O34 Ni2 N22 2 . 85.95(13) ?
N22 Ni2 N22 2 . 180.00(16) ?
O34 Ni2 N12 . 2 90.71(13) ?
O34 Ni2 N12 2 2 89.29(13) ?
N22 Ni2 N12 2 2 87.43(13) ?
N22 Ni2 N12 . 2 92.57(13) ?
O34 Ni2 N12 . . 89.29(13) ?
O34 Ni2 N12 2 . 90.71(13) ?
N22 Ni2 N12 2 . 92.57(13) ?
N22 Ni2 N12 . . 87.43(13) ?
N12 Ni2 N12 2 . 180.0(2) ?
N24 Ni3 N13 . . 173.68(12) ?
N24 Ni3 N25 . . 89.51(12) ?
N13 Ni3 N25 . . 88.89(13) ?
N24 Ni3 N23 . . 89.68(12) ?
N13 Ni3 N23 . . 92.43(13) ?
N25 Ni3 N23 . . 175.03(12) ?
N24 Ni3 O15 . . 94.21(11) ?
N13 Ni3 O15 . . 91.52(13) ?
N25 Ni3 O15 . . 79.76(11) ?
N23 Ni3 O15 . . 95.41(12) ?
N24 Ni3 O14 . . 77.88(11) ?
N13 Ni3 O14 . . 96.03(13) ?
N25 Ni3 O14 . . 90.93(11) ?
N23 Ni3 O14 . . 93.69(12) ?
O15 Ni3 O14 . . 167.91(10) ?
N11 C11 C21 . . 119.1(4) ?
N11 C11 H11A . . 107.6 ?
C21 C11 H11A . . 107.6 ?
N11 C11 H11B . . 107.6 ?
C21 C11 H11B . . 107.6 ?
H11A C11 H11B . . 107.0 ?
C31 C21 C11 . . 116.6(5) ?
C31 C21 C41 . . 107.8(5) ?
C11 C21 C41 . . 109.4(5) ?
C31 C21 C51 . . 106.5(4) ?
C11 C21 C51 . . 109.7(4) ?
C41 C21 C51 . . 106.4(5) ?
N21 C31 C21 . . 117.6(4) ?
N21 C31 H31A . . 107.9 ?
C21 C31 H31A . . 107.9 ?
N21 C31 H31B . . 107.9 ?
C21 C31 H31B . . 107.9 ?
H31A C31 H31B . . 107.2 ?
C21 C41 H41A . . 109.5 ?
C21 C41 H41B . . 109.5 ?
H41A C41 H41B . . 109.5 ?
C21 C41 H41C . . 109.5 ?
H41A C41 H41C . . 109.5 ?
H41B C41 H41C . . 109.5 ?
C21 C51 H51A . . 109.5 ?
C21 C51 H51B . . 109.5 ?
H51A C51 H51B . . 109.5 ?
C21 C51 H51C . . 109.5 ?
H51A C51 H51C . . 109.5 ?
H51B C51 H51C . . 109.5 ?
C11 N11 Ni1 . . 120.7(3) ?
C11 N11 H11C . . 107.2 ?
Ni1 N11 H11C . . 107.2 ?
C11 N11 H11D . . 107.2 ?
Ni1 N11 H11D . . 107.2 ?
H11C N11 H11D . . 106.8 ?
C31 N21 Ni1 . . 121.9(3) ?
C31 N21 H21C . . 106.8 ?
Ni1 N21 H21C . . 106.8 ?
C31 N21 H21D . . 106.8 ?
Ni1 N21 H21D . . 106.8 ?
H21C N21 H21D . . 106.7 ?
N12 C12 C22 . . 115.0(4) ?
N12 C12 H12A . . 108.5 ?
C22 C12 H12A . . 108.5 ?
N12 C12 H12B . . 108.5 ?
C22 C12 H12B . . 108.5 ?
H12A C12 H12B . . 107.5 ?
C12 C22 C32 . . 111.0(4) ?
C12 C22 C42 . . 111.7(4) ?
C32 C22 C42 . . 108.8(4) ?
C12 C22 C52 . . 107.9(4) ?
C32 C22 C52 . . 108.9(4) ?
C42 C22 C52 . . 108.5(5) ?
N22 C32 C22 . . 116.3(3) ?
N22 C32 H32A . . 108.2 ?
C22 C32 H32A . . 108.2 ?
N22 C32 H32B . . 108.2 ?
C22 C32 H32B . . 108.2 ?
H32A C32 H32B . . 107.4 ?
C22 C42 H42A . . 109.5 ?
C22 C42 H42B . . 109.5 ?
H42A C42 H42B . . 109.5 ?
C22 C42 H42C . . 109.5 ?
H42A C42 H42C . . 109.5 ?
H42B C42 H42C . . 109.5 ?
C22 C52 H52A . . 109.5 ?
C22 C52 H52B . . 109.5 ?
H52A C52 H52B . . 109.5 ?
C22 C52 H52C . . 109.5 ?
H52A C52 H52C . . 109.5 ?
H52B C52 H52C . . 109.5 ?
C12 N12 Ni2 . . 122.2(3) ?
C12 N12 H12C . . 106.8 ?
Ni2 N12 H12C . . 106.8 ?
C12 N12 H12D . . 106.8 ?
Ni2 N12 H12D . . 106.8 ?
H12C N12 H12D . . 106.6 ?
C32 N22 Ni2 . . 119.4(3) ?
C32 N22 H22C . . 107.5 ?
Ni2 N22 H22C . . 107.5 ?
C32 N22 H22D . . 107.5 ?
Ni2 N22 H22D . . 107.5 ?
H22C N22 H22D . . 107.0 ?
C13" C23 C33" . . 116.8(8) ?
C33' C23 C13' . . 113.3(8) ?
C13" C23 C53" . . 116.0(12) ?
C33" C23 C53" . . 108.9(10) ?
C33' C23 C53' . . 111.7(11) ?
C13' C23 C53' . . 105.8(11) ?
C33' C23 C43' . . 111.4(7) ?
C13' C23 C43' . . 107.6(8) ?
C53' C23 C43' . . 106.6(8) ?
C13" C23 C43" . . 108.9(8) ?
C33" C23 C43" . . 105.1(6) ?
C53" C23 C43" . . 99.1(10) ?
N13 C13" C23 . . 119.6(7) ?
N23 C33" C23 . . 115.7(5) ?
N13 C13' C23 . . 118.3(7) ?
C23 C33' N23 . . 117.3(5) ?
C13" N13 Ni3 . . 123.1(6) ?
C13' N13 Ni3 . . 124.5(5) ?
C33" N23 Ni3 . . 117.8(5) ?
C33' N23 Ni3 . . 118.1(5) ?
N24 C14 C64 . . 123.2(3) ?
N24 C14 C74 . . 116.0(3) ?
C64 C14 C74 . . 120.9(3) ?
C34 N24 C14 . . 118.7(3) ?
C34 N24 Ni3 . . 126.7(2) ?
C14 N24 Ni3 . . 114.6(2) ?
N24 C34 C44 . . 122.7(3) ?
N24 C34 H34 . . 118.6 ?
C44 C34 H34 . . 118.6 ?
C34 C44 C54 . . 118.2(3) ?
C34 C44 C84 . . 118.7(3) ?
C54 C44 C84 . . 123.0(3) ?
C64 C54 C44 . . 120.2(3) ?
C64 C54 H54 . . 119.9 ?
C44 C54 H54 . . 119.9 ?
C14 C64 C54 . . 116.9(3) ?
C14 C64 H64 . . 121.6 ?
C54 C64 H64 . . 121.6 ?
O24 C74 O14 . . 127.0(3) ?
O24 C74 C14 . . 119.1(3) ?
O14 C74 C14 . . 113.9(3) ?
O44 C84 O34 . . 127.4(4) ?
O44 C84 C44 . . 117.1(4) ?
O34 C84 C44 . . 115.5(3) ?
C74 O14 Ni3 . . 116.7(2) ?
C84 O34 Ni2 . . 139.8(3) ?
N25 C15 C65 . . 121.1(3) ?
N25 C15 C75 . . 115.0(3) ?
C65 C15 C75 . . 124.0(3) ?
C35 N25 C15 . . 118.3(3) ?
C35 N25 Ni3 . . 128.2(2) ?
C15 N25 Ni3 . . 113.4(2) ?
N25 C35 C45 . . 124.2(3) ?
N25 C35 H35 . . 117.9 ?
C45 C35 H35 . . 117.9 ?
C55 C45 C35 . . 116.6(4) ?
C55 C45 C85 . . 124.0(4) ?
C35 C45 C85 . . 119.4(3) ?
C45 C55 C65 . . 120.1(4) ?
C45 C55 H55 . . 120.0 ?
C65 C55 H55 . . 120.0 ?
C15 C65 C55 . . 119.7(4) ?
C15 C65 H65 . . 120.2 ?
C55 C65 H65 . . 120.2 ?
O25 C75 O15 . . 124.3(4) ?
O25 C75 C15 . . 118.7(4) ?
O15 C75 C15 . . 117.0(3) ?
O45 C85 O35 . . 125.8(4) ?
O45 C85 C45 . . 119.3(4) ?
O35 C85 C45 . . 114.9(4) ?
C75 O15 Ni3 . . 114.7(2) ?
C85 O35 Ni1 . . 135.6(3) ?
O8WE O8WC O8WD . . 127(3) ?

loop_
_geom_bond_atom_site_label_1
_geom_bond_atom_site_label_2
_geom_bond_site_symmetry_2
_geom_bond_distance
_geom_bond_publ_flag
Ni1 N11 . 2.064(3) ?
Ni1 N11 2_676 2.064(3) ?
Ni1 O35 2_676 2.073(3) ?
Ni1 O35 . 2.073(3) ?
Ni1 N21 2_676 2.091(3) ?
Ni1 N21 . 2.091(3) ?
Ni2 O34 . 2.076(3) ?
Ni2 O34 2 2.076(3) ?
Ni2 N22 2 2.083(3) ?
Ni2 N22 . 2.083(3) ?
Ni2 N12 2 2.089(3) ?
Ni2 N12 . 2.089(3) ?
Ni3 N24 . 2.040(3) ?
Ni3 N13 . 2.052(3) ?
Ni3 N25 . 2.076(3) ?
Ni3 N23 . 2.086(3) ?
Ni3 O15 . 2.087(3) ?
Ni3 O14 . 2.113(3) ?
C11 N11 . 1.444(4) ?
C11 C21 . 1.470(6) ?
C11 H11A . 0.9700 ?
C11 H11B . 0.9700 ?
C21 C31 . 1.454(6) ?
C21 C41 . 1.534(4) ?
C21 C51 . 1.534(7) ?
C31 N21 . 1.441(4) ?
C31 H31A . 0.9700 ?
C31 H31B . 0.9700 ?
C41 H41A . 0.9600 ?
C41 H41B . 0.9600 ?
C41 H41C . 0.9600 ?
C51 H51A . 0.9600 ?
C51 H51B . 0.9600 ?
C51 H51C . 0.9600 ?
N11 H11C . 0.9000 ?
N11 H11D . 0.9000 ?
N21 H21C . 0.9000 ?
N21 H21D . 0.9000 ?
C12 N12 . 1.457(4) ?
C12 C22 . 1.488(5) ?
C12 H12A . 0.9700 ?
C12 H12B . 0.9700 ?
C22 C32 . 1.502(5) ?
C22 C42 . 1.534(4) ?
C22 C52 . 1.539(4) ?
C32 N22 . 1.463(3) ?
C32 H32A . 0.9700 ?
C32 H32B . 0.9700 ?
C42 H42A . 0.9600 ?
C42 H42B . 0.9600 ?
C42 H42C . 0.9600 ?
C52 H52A . 0.9600 ?
C52 H52B . 0.9600 ?
C52 H52C . 0.9600 ?
N12 H12C . 0.9000 ?
N12 H12D . 0.9000 ?
N22 H22C . 0.9000 ?
N22 H22D . 0.9000 ?
C23 C33' . 1.443(7) ?
C23 C13" . 1.464(9) ?
C23 C33" . 1.471(8) ?
C23 C13' . 1.483(9) ?
C23 C53" . 1.533(4) ?
C23 C53' . 1.534(4) ?
C23 C43' . 1.542(4) ?
C23 C43" . 1.544(4) ?
C13" N13 . 1.450(4) ?
C13" H13A . 0.9700 ?
C13" H13B . 0.9700 ?
C33" N23 . 1.453(4) ?
C33" H33A . 0.9700 ?
C33" H33B . 0.9700 ?
C43" H43A . 0.9600 ?
C43" H43B . 0.9600 ?
C43" H43C . 0.9600 ?
C53" H53A . 0.9600 ?
C53" H53B . 0.9600 ?
C53" H53C . 0.9600 ?
C13' N13 . 1.451(4) ?
C13' H13C . 0.9700 ?
C13' H13D . 0.9700 ?
C33' N23 . 1.456(4) ?
C33' H33C . 0.9700 ?
C33' H33D . 0.9700 ?
C43' H43D . 0.9600 ?
C43' H43E . 0.9600 ?
C43' H43F . 0.9600 ?
C53' H53D . 0.9600 ?
C53' H53E . 0.9600 ?
C53' H53F . 0.9600 ?
N13 H13G . 0.9000 ?
N13 H13H . 0.9000 ?
N13 H13I . 0.8999 ?
N13 H13J . 0.9001 ?
N23 H23G . 0.9000 ?
N23 H23H . 0.9000 ?
N23 H23I . 0.9000 ?
N23 H23J . 0.9000 ?
C14 N24 . 1.344(4) ?
C14 C64 . 1.368(5) ?
C14 C74 . 1.514(5) ?
N24 C34 . 1.323(4) ?
C34 C44 . 1.349(5) ?
C34 H34 . 0.9300 ?
C44 C54 . 1.398(5) ?
C44 C84 . 1.507(5) ?
C54 C64 . 1.374(5) ?
C54 H54 . 0.9300 ?
C64 H64 . 0.9300 ?
C74 O24 . 1.237(4) ?
C74 O14 . 1.250(4) ?
C84 O44 . 1.210(5) ?
C84 O34 . 1.259(5) ?
C15 N25 . 1.342(4) ?
C15 C65 . 1.370(6) ?
C15 C75 . 1.526(5) ?
N25 C35 . 1.335(4) ?
C35 C45 . 1.385(5) ?
C35 H35 . 0.9300 ?
C45 C55 . 1.366(5) ?
C45 C85 . 1.520(5) ?
C55 C65 . 1.388(6) ?
C55 H55 . 0.9300 ?
C65 H65 . 0.9300 ?
C75 O25 . 1.254(4) ?
C75 O15 . 1.268(5) ?
C85 O45 . 1.231(5) ?
C85 O35 . 1.261(5) ?
O7WA O7WB . 0.776(18) ?
O8WA O8WB . 0.826(18) ?
O8WC O8WE . 1.05(3) ?
O8WC O8WD . 1.62(4) ?

loop_
_geom_contact_atom_site_label_1
_geom_contact_atom_site_label_2
_geom_contact_distance
_geom_contact_site_symmetry_1
_geom_contact_site_symmetry_2
_geom_contact_publ_flag
O1W O5W 2.696(7) . . no
O1W O25 2.838(5) . 1_556 no
O2W O3W 2.730(6) . . no
O2W O6W 2.825(5) . . no
O2W O24 2.739(5) . . no
O3W O4W 2.781(7) . . no
O4W O15 2.766(5) . 2_666 no
O5W O7WA 2.725(8) . . no
O5W O7WB 2.685(8) . . no
O5W O6W 2.809(6) . 1_445 no
O6W O44 2.807(5) . 2_666 no
O6W O7WA 2.876(8) . 2_666 no
O6W O7WB 2.672(8) . 2_666 no
O7WA O14 2.730(6) . 2_666 no
O7WB O14 2.822(6) . 2_666 no

loop_
_geom_hbond_atom_site_label_D
_geom_hbond_atom_site_label_H
_geom_hbond_atom_site_label_A
_geom_hbond_site_symmetry_A
_geom_hbond_distance_DH
_geom_hbond_distance_HA
_geom_hbond_distance_DA
_geom_hbond_angle_DHA
N11 H11C O2W 2_676 0.90 2.39 3.127(6) 139
N12 H12D O3W 2_666 0.90 2.56 3.423(6) 160
N13 H13G O25 2_665 0.90 2.42 3.297(4) 165
N13 H13H O7WA 2_666 0.90 2.40 3.256(4) 159
N23 H23H O3W 2_666 0.90 2.33 3.196(6) 160

loop_
_geom_torsion_atom_site_label_1
_geom_torsion_atom_site_label_2
_geom_torsion_atom_site_label_3
_geom_torsion_atom_site_label_4
_geom_torsion_site_symmetry_1
_geom_torsion_site_symmetry_2
_geom_torsion_site_symmetry_3
_geom_torsion_site_symmetry_4
_geom_torsion
_geom_torsion_publ_flag
N11 C11 C21 C31 . . . . 61.3(8) ?
N11 C11 C21 C41 . . . . -61.3(7) ?
N11 C11 C21 C51 . . . . -177.7(6) ?
C11 C21 C31 N21 . . . . -59.8(8) ?
C41 C21 C31 N21 . . . . 63.6(7) ?
C51 C21 C31 N21 . . . . 177.4(6) ?
C21 C11 N11 Ni1 . . . . -43.2(7) ?
O35 Ni1 N11 C11 2_676 . . . -71.7(4) ?
O35 Ni1 N11 C11 . . . . 108.3(4) ?
N21 Ni1 N11 C11 2_676 . . . -158.6(4) ?
N21 Ni1 N11 C11 . . . . 21.4(4) ?
C21 C31 N21 Ni1 . . . . 42.0(7) ?
N11 Ni1 N21 C31 . . . . -21.4(4) ?
N11 Ni1 N21 C31 2_676 . . . 158.6(4) ?
O35 Ni1 N21 C31 2_676 . . . 66.9(4) ?
O35 Ni1 N21 C31 . . . . -113.1(4) ?
N12 C12 C22 C32 . . . . 63.8(5) ?
N12 C12 C22 C42 . . . . -57.8(5) ?
N12 C12 C22 C52 . . . . -176.9(4) ?
C12 C22 C32 N22 . . . . -66.8(5) ?
C42 C22 C32 N22 . . . . 56.4(6) ?
C52 C22 C32 N22 . . . . 174.5(4) ?
C22 C12 N12 Ni2 . . . . -55.8(5) ?
O34 Ni2 N12 C12 . . . . 130.7(3) ?
O34 Ni2 N12 C12 2 . . . -49.3(3) ?
N22 Ni2 N12 C12 2 . . . -143.4(3) ?
N22 Ni2 N12 C12 . . . . 36.6(3) ?
C22 C32 N22 Ni2 . . . . 58.7(5) ?
O34 Ni2 N22 C32 . . . . -126.0(3) ?
O34 Ni2 N22 C32 2 . . . 54.0(3) ?
N12 Ni2 N22 C32 2 . . . 143.1(3) ?
N12 Ni2 N22 C32 . . . . -36.9(3) ?
C64 C14 N24 C34 . . . . -3.1(5) ?
C74 C14 N24 C34 . . . . 176.8(3) ?
C64 C14 N24 Ni3 . . . . 176.4(3) ?
C74 C14 N24 Ni3 . . . . -3.6(4) ?
N25 Ni3 N24 C34 . . . . 94.7(3) ?
N23 Ni3 N24 C34 . . . . -80.4(3) ?
O15 Ni3 N24 C34 . . . . 15.0(3) ?
O14 Ni3 N24 C34 . . . . -174.2(3) ?
N25 Ni3 N24 C14 . . . . -84.8(3) ?
N23 Ni3 N24 C14 . . . . 100.1(3) ?
O15 Ni3 N24 C14 . . . . -164.5(2) ?
O14 Ni3 N24 C14 . . . . 6.3(2) ?
C14 N24 C34 C44 . . . . 0.1(5) ?
Ni3 N24 C34 C44 . . . . -179.4(3) ?
N24 C34 C44 C54 . . . . 2.2(6) ?
N24 C34 C44 C84 . . . . -175.5(3) ?
C34 C44 C54 C64 . . . . -1.6(6) ?
C84 C44 C54 C64 . . . . 176.0(4) ?
N24 C14 C64 C54 . . . . 3.6(6) ?
C74 C14 C64 C54 . . . . -176.4(3) ?
C44 C54 C64 C14 . . . . -1.1(6) ?
N24 C14 C74 O24 . . . . 176.3(3) ?
C64 C14 C74 O24 . . . . -3.7(5) ?
N24 C14 C74 O14 . . . . -4.0(5) ?
C64 C14 C74 O14 . . . . 176.0(3) ?
C34 C44 C84 O44 . . . . 177.1(4) ?
C54 C44 C84 O44 . . . . -0.4(6) ?
C34 C44 C84 O34 . . . . -1.8(5) ?
C54 C44 C84 O34 . . . . -179.3(4) ?
O24 C74 O14 Ni3 . . . . -170.8(3) ?
C14 C74 O14 Ni3 . . . . 9.5(4) ?
N24 Ni3 O14 C74 . . . . -9.0(3) ?
N13 Ni3 O14 C74 . . . . 169.2(3) ?
N25 Ni3 O14 C74 . . . . 80.3(3) ?
N23 Ni3 O14 C74 . . . . -97.9(3) ?
O15 Ni3 O14 C74 . . . . 40.9(6) ?
O44 C84 O34 Ni2 . . . . 5.7(8) ?
C44 C84 O34 Ni2 . . . . -175.5(3) ?
N22 Ni2 O34 C84 2 . . . 139.9(5) ?
N22 Ni2 O34 C84 . . . . -40.1(5) ?
N12 Ni2 O34 C84 2 . . . 52.5(5) ?
N12 Ni2 O34 C84 . . . . -127.5(5) ?
C65 C15 N25 C35 . . . . -0.3(5) ?
C75 C15 N25 C35 . . . . 179.7(3) ?
C65 C15 N25 Ni3 . . . . 179.1(3) ?
C75 C15 N25 Ni3 . . . . -1.0(4) ?
N24 Ni3 N25 C35 . . . . 86.8(3) ?
O15 Ni3 N25 C35 . . . . -178.8(3) ?
O14 Ni3 N25 C35 . . . . 9.0(3) ?
N24 Ni3 N25 C15 . . . . -92.4(3) ?
N13 Ni3 N25 C15 . . . . 93.7(3) ?
O15 Ni3 N25 C15 . . . . 2.0(2) ?
O14 Ni3 N25 C15 . . . . -170.2(2) ?
C15 N25 C35 C45 . . . . 0.7(5) ?
Ni3 N25 C35 C45 . . . . -178.5(3) ?
N25 C35 C45 C55 . . . . -1.3(6) ?
N25 C35 C45 C85 . . . . 178.1(4) ?
C35 C45 C55 C65 . . . . 1.5(7) ?
C85 C45 C55 C65 . . . . -177.9(4) ?
N25 C15 C65 C55 . . . . 0.5(7) ?
C75 C15 C65 C55 . . . . -179.5(4) ?
C45 C55 C65 C15 . . . . -1.1(7) ?
N25 C15 C75 O25 . . . . 178.7(3) ?
C65 C15 C75 O25 . . . . -1.3(6) ?
N25 C15 C75 O15 . . . . -1.6(5) ?
C65 C15 C75 O15 . . . . 178.4(4) ?
C55 C45 C85 O45 . . . . -9.1(7) ?
C35 C45 C85 O45 . . . . 171.5(4) ?
C55 C45 C85 O35 . . . . 168.4(4) ?
C35 C45 C85 O35 . . . . -10.9(6) ?
O25 C75 O15 Ni3 . . . . -177.0(3) ?
C15 C75 O15 Ni3 . . . . 3.3(4) ?
N24 Ni3 O15 C75 . . . . 85.8(3) ?
N13 Ni3 O15 C75 . . . . -91.6(3) ?
N25 Ni3 O15 C75 . . . . -3.0(2) ?
N23 Ni3 O15 C75 . . . . 175.9(2) ?
O14 Ni3 O15 C75 . . . . 37.2(6) ?
O45 C85 O35 Ni1 . . . . 12.0(8) ?
C45 C85 O35 Ni1 . . . . -165.4(3) ?
N11 Ni1 O35 C85 . . . . 45.5(4) ?
N11 Ni1 O35 C85 2_676 . . . -134.5(4) ?
N21 Ni1 O35 C85 2_676 . . . -42.4(4) ?
N21 Ni1 O35 C85 . . . . 137.6(4) ?
